data_7150021
loop_
_publ_author_name
'Uno, Hidemitsu'
'Watanabe, Hikaru'
'Yamashita, Yuko'
'Ono, Noboru'

_publ_section_title
;
 Extremely large cavity assembled by self-interlocking of distorted
 biconcave porphyrins.
;
_journal_issue 3
_journal_name_full 'Organic &amp; biomolecular chemistry'
_journal_page_first 448
_journal_page_last 453
_journal_paper_doi 10.1039/b413082k
_journal_volume 3
_journal_year 2005
_chemical_formula_moiety 'C108 H60 N4 Ni, 12(C6 H6) '
_chemical_formula_sum 'C180 H132 N4 Ni'
_chemical_formula_weight 2409.75
_space_group_IT_number 88
_symmetry_cell_setting tetragonal
_symmetry_Int_Tables_number 88
_symmetry_space_group_name_Hall '-I 4ad'
_symmetry_space_group_name_H-M 'I 41/a :2'
_atom_sites_solution_hydrogens geom
_atom_sites_solution_primary direct
_atom_sites_solution_secondary difmap
_cell_angle_alpha 90.00
_cell_angle_beta 90.00
_cell_angle_gamma 90.00
_cell_formula_units_Z 4
_cell_length_a 19.2176(8)
_cell_length_b 19.2176(8)
_cell_length_c 36.142(2)
_cell_measurement_reflns_used 14532
_cell_measurement_temperature 123.1
_cell_measurement_theta_max 27.5
_cell_measurement_theta_min 3.0
_cell_volume 13347.8(11)
_computing_cell_refinement CrystalClear
_computing_data_collection CrystalClear
_computing_data_reduction CrystalStructure
_computing_structure_refinement
;
SHELXL-97 (Sheldrick, 1997) and PLATON SQUEEZE
;
_computing_structure_solution 'DIRDIF99 (ORIENT)'
_diffrn_ambient_temperature 123(2)
_diffrn_detector_area_resol_mean 7.31
_diffrn_measured_fraction_theta_full 0.9958
_diffrn_measured_fraction_theta_max 0.9958
_diffrn_measurement_device_type 'Rigaku Mercury'
_diffrn_measurement_method w
_diffrn_radiation_monochromator graphite
_diffrn_radiation_type 'Mo Ka'
_diffrn_radiation_wavelength 0.7107
_diffrn_reflns_av_R_equivalents 0.065
_diffrn_reflns_limit_h_max 24
_diffrn_reflns_limit_h_min -17
_diffrn_reflns_limit_k_max 22
_diffrn_reflns_limit_k_min -24
_diffrn_reflns_limit_l_max 45
_diffrn_reflns_limit_l_min -46
_diffrn_reflns_number 54802
_diffrn_reflns_theta_full 27.48
_diffrn_reflns_theta_max 27.48
_diffrn_reflns_theta_min 3.01
_exptl_absorpt_coefficient_mu 0.278
_exptl_absorpt_correction_T_max 0.9338
_exptl_absorpt_correction_T_min 0.9213
_exptl_absorpt_correction_type numerical
_exptl_absorpt_process_details
;
Higashi, T. (1999). Program for Absorption Correction.
Rigaku Corporation, Tokyo, Japan.
;
_exptl_crystal_colour red
_exptl_crystal_density_diffrn 1.259
_exptl_crystal_density_method 'not measured'
_exptl_crystal_description prism
_exptl_crystal_F_000 5250
_exptl_crystal_size_max 0.30
_exptl_crystal_size_mid 0.25
_exptl_crystal_size_min 0.25
_refine_diff_density_max 0.267
_refine_diff_density_min -0.269
_refine_diff_density_rms 0.059
_refine_ls_goodness_of_fit_ref 1.100
_refine_ls_hydrogen_treatment mixed
_refine_ls_matrix_type full
_refine_ls_number_parameters 309
_refine_ls_number_reflns 7623
_refine_ls_number_restraints 0
_refine_ls_restrained_S_all 1.100
_refine_ls_R_factor_all 0.0743
_refine_ls_R_factor_gt 0.0614
_refine_ls_shift/su_max 0.001
_refine_ls_shift/su_mean 0.000
_refine_ls_structure_factor_coef Fsqd
_refine_ls_weighting_details 'calc w=1/[s^2^(Fo^2^)+(0.0863P)^2^+11.9515P] where P=(Fo^2^+2Fc^2^)/3'
_refine_ls_weighting_scheme calc
_refine_ls_wR_factor_gt 0.1640
_refine_ls_wR_factor_ref 0.1700
_reflns_number_gt 6282
_reflns_number_total 7623
_reflns_threshold_expression >2sigma(I)
_cod_data_source_file b413082k.txt
_cod_data_source_block 14-12PhHsqueezed(14-4PhH)
_cod_original_sg_symbol_H-M 'I 41/a '
_cod_original_formula_sum 'C180 H132 N4 Ni '
_cod_database_code 7150021

loop_
_symmetry_equiv_pos_as_xyz
'x, y, z'
'-y+3/4, x+1/4, z+1/4'
'-x+1/2, -y, z+1/2'
'y+3/4, -x+3/4, z+3/4'
'x+1/2, y+1/2, z+1/2'
'-y+5/4, x+3/4, z+3/4'
'-x+1, -y+1/2, z+1'
'y+5/4, -x+5/4, z+5/4'
'-x, -y, -z'
'y-3/4, -x-1/4, -z-1/4'
'x-1/2, y, -z-1/2'
'-y-3/4, x-3/4, -z-3/4'
'-x+1/2, -y+1/2, -z+1/2'
'y-1/4, -x+1/4, -z+1/4'
'x, y+1/2, -z'
'-y-1/4, x-1/4, -z-1/4'

loop_
_atom_site_label
_atom_site_type_symbol
_atom_site_fract_x
_atom_site_fract_y
_atom_site_fract_z
_atom_site_U_iso_or_equiv
_atom_site_adp_type
_atom_site_occupancy
_atom_site_symmetry_multiplicity
_atom_site_calc_flag
_atom_site_refinement_flags
_atom_site_disorder_assembly
_atom_site_disorder_group
Ni1 Ni 0.5000 0.7500 0.6250 0.01288(13) Uani 1 4 d S . .
N1 N 0.47222(8) 0.65173(8) 0.62359(4) 0.0170(3) Uani 1 1 d . . .
C1 C 0.51561(9) 0.59401(9) 0.62199(5) 0.0168(3) Uani 1 1 d . . .
C2 C 0.47510(9) 0.53156(9) 0.62091(5) 0.0190(4) Uani 1 1 d . . .
C3 C 0.40756(9) 0.55008(9) 0.62198(5) 0.0177(4) Uani 1 1 d . . .
C4 C 0.40536(9) 0.62457(9) 0.62427(5) 0.0158(3) Uani 1 1 d . . .
C5 C 0.34566(9) 0.66349(9) 0.62679(5) 0.0177(3) Uani 1 1 d . . .
C6 C 0.48903(9) 0.45437(9) 0.62187(5) 0.0192(4) Uani 1 1 d . . .
C7 C 0.44676(10) 0.42542(9) 0.58966(5) 0.0202(4) Uani 1 1 d . . .
C8 C 0.47154(10) 0.38602(10) 0.56107(6) 0.0240(4) Uani 1 1 d . . .
C9 C 0.42585(12) 0.36262(11) 0.53293(6) 0.0282(4) Uani 1 1 d . . .
C10 C 0.45087(14) 0.32524(12) 0.50152(6) 0.0372(5) Uani 1 1 d . . .
C11 C 0.40533(17) 0.30458(15) 0.47470(7) 0.0504(7) Uani 1 1 d . . .
C12 C 0.33460(16) 0.31744(14) 0.47757(7) 0.0487(7) Uani 1 1 d . . .
C13 C 0.30914(14) 0.35350(13) 0.50732(7) 0.0400(6) Uani 1 1 d . . .
C14 C 0.35391(11) 0.37776(10) 0.53534(6) 0.0274(4) Uani 1 1 d . . .
C15 C 0.32928(10) 0.41954(10) 0.56500(6) 0.0253(4) Uani 1 1 d . . .
C16 C 0.37442(10) 0.44344(9) 0.59108(5) 0.0207(4) Uani 1 1 d . . .
C17 C 0.35644(9) 0.49012(9) 0.62391(5) 0.0190(4) Uani 1 1 d . . .
C18 C 0.37944(10) 0.44901(9) 0.65773(5) 0.0203(4) Uani 1 1 d . . .
C19 C 0.33798(10) 0.43005(10) 0.68670(5) 0.0225(4) Uani 1 1 d . . .
C20 C 0.36684(11) 0.39229(10) 0.71672(5) 0.0247(4) Uani 1 1 d . . .
C21 C 0.32511(12) 0.37184(11) 0.74737(6) 0.0305(5) Uani 1 1 d . . .
C22 C 0.35369(14) 0.33509(13) 0.77614(6) 0.0384(5) Uani 1 1 d . . .
C23 C 0.42465(14) 0.31777(13) 0.77575(7) 0.0391(6) Uani 1 1 d . . .
C24 C 0.46557(12) 0.33724(11) 0.74673(6) 0.0318(5) Uani 1 1 d . . .
C25 C 0.43845(11) 0.37482(10) 0.71646(6) 0.0252(4) Uani 1 1 d . . .
C26 C 0.48063(10) 0.39402(10) 0.68553(6) 0.0241(4) Uani 1 1 d . . .
C27 C 0.45123(10) 0.42994(9) 0.65663(5) 0.0205(4) Uani 1 1 d . . .
C28 C 0.16027(15) 0.35232(16) 0.61450(8) 0.0490(7) Uani 1 1 d . . .
C29 C 0.09785(16) 0.37329(18) 0.62983(8) 0.0562(8) Uani 1 1 d . . .
C30 C 0.08710(15) 0.36828(17) 0.66730(9) 0.0567(8) Uani 1 1 d . . .
C31 C 0.13875(16) 0.34211(15) 0.68914(8) 0.0512(7) Uani 1 1 d . . .
C32 C 0.20056(14) 0.32043(13) 0.67415(8) 0.0430(6) Uani 1 1 d . . .
C33 C 0.21136(13) 0.32603(14) 0.63662(8) 0.0441(6) Uani 1 1 d . . .
H1 H 0.3034 0.6399 0.6277 0.021 Uiso 1 1 c . . .
H2 H 0.5385 0.4421 0.6212 0.023 Uiso 1 1 c . . .
H3 H 0.5195 0.3743 0.5601 0.029 Uiso 1 1 c . . .
H4 H 0.4979 0.3150 0.4993 0.044 Uiso 1 1 c . . .
H5 H 0.4222 0.2814 0.4540 0.060 Uiso 1 1 c . . .
H6 H 0.3045 0.3015 0.4593 0.058 Uiso 1 1 c . . .
H7 H 0.2616 0.3621 0.5090 0.048 Uiso 1 1 c . . .
H8 H 0.2823 0.4306 0.5666 0.030 Uiso 1 1 c . . .
H9 H 0.3076 0.5047 0.6246 0.023 Uiso 1 1 c . . .
H10 H 0.2910 0.4418 0.6867 0.027 Uiso 1 1 c . . .
H11 H 0.2781 0.3835 0.7479 0.036 Uiso 1 1 c . . .
H12 H 0.3259 0.3216 0.7960 0.046 Uiso 1 1 c . . .
H13 H 0.4438 0.2930 0.7954 0.047 Uiso 1 1 c . . .
H14 H 0.5125 0.3255 0.7469 0.038 Uiso 1 1 c . . .
H15 H 0.5276 0.3823 0.6850 0.029 Uiso 1 1 c . . .
H16 H 0.1674 0.3561 0.5891 0.059 Uiso 1 1 c . . .
H17 H 0.0629 0.3909 0.6147 0.067 Uiso 1 1 c . . .
H18 H 0.0452 0.3826 0.6777 0.068 Uiso 1 1 c . . .
H19 H 0.1319 0.3389 0.7146 0.061 Uiso 1 1 c . . .
H20 H 0.2351 0.3020 0.6893 0.052 Uiso 1 1 c . . .
H21 H 0.2534 0.3119 0.6264 0.053 Uiso 1 1 c . . .

loop_
_atom_site_aniso_label
_atom_site_aniso_U_11
_atom_site_aniso_U_22
_atom_site_aniso_U_33
_atom_site_aniso_U_23
_atom_site_aniso_U_13
_atom_site_aniso_U_12
Ni1 0.01102(16) 0.01102(16) 0.0166(2) 0.000 0.000 0.000
N1 0.0146(7) 0.0135(7) 0.0229(7) 0.0026(6) 0.0019(6) 0.0014(6)
C1 0.0183(9) 0.0150(8) 0.0172(8) -0.0007(6) 0.0009(7) 0.0010(7)
C2 0.0156(8) 0.0154(9) 0.0260(9) -0.0027(7) -0.0010(7) -0.0004(7)
C3 0.0162(8) 0.0123(8) 0.0247(9) 0.0007(7) -0.0031(7) 0.0004(6)
C4 0.0168(8) 0.0131(8) 0.0176(8) 0.0009(6) -0.0023(6) -0.0007(6)
C5 0.0151(8) 0.0153(8) 0.0226(8) 0.0019(7) 0.0027(7) -0.0027(6)
C6 0.0162(8) 0.0122(8) 0.0292(9) -0.0018(7) -0.0021(7) 0.0016(6)
C7 0.0187(9) 0.0144(8) 0.0275(9) -0.0009(7) -0.0025(7) 0.0010(7)
C8 0.0217(9) 0.0186(9) 0.0318(10) -0.0028(8) 0.0011(8) 0.0005(7)
C9 0.0331(11) 0.0211(10) 0.0304(10) -0.0023(8) -0.0014(9) 0.0015(8)
C10 0.0473(14) 0.0312(12) 0.0329(11) -0.0090(9) -0.0032(10) 0.0071(10)
C11 0.0656(19) 0.0491(16) 0.0364(13) -0.0124(11) -0.0123(12) 0.0193(14)
C12 0.0662(18) 0.0420(14) 0.0381(13) -0.0114(11) -0.0232(12) 0.0085(13)
C13 0.0459(14) 0.0339(12) 0.0402(12) -0.0056(10) -0.0172(11) 0.0070(10)
C14 0.0309(11) 0.0207(10) 0.0307(10) -0.0016(8) -0.0066(8) 0.0021(8)
C15 0.0229(10) 0.0188(9) 0.0341(10) 0.0004(8) -0.0041(8) 0.0005(7)
C16 0.0212(9) 0.0113(8) 0.0295(9) 0.0019(7) 0.0008(7) -0.0004(7)
C17 0.0135(8) 0.0142(8) 0.0294(9) -0.0025(7) -0.0017(7) 0.0002(6)
C18 0.0183(9) 0.0133(8) 0.0293(9) -0.0007(7) -0.0016(7) -0.0047(7)
C19 0.0184(9) 0.0191(9) 0.0300(10) -0.0018(7) 0.0006(7) -0.0031(7)
C20 0.0266(10) 0.0196(9) 0.0280(10) -0.0035(7) -0.0004(8) -0.0055(8)
C21 0.0332(12) 0.0285(11) 0.0296(10) 0.0005(8) 0.0005(9) -0.0014(9)
C22 0.0510(15) 0.0338(12) 0.0305(11) 0.0074(9) 0.0003(10) -0.0052(11)
C23 0.0469(14) 0.0350(13) 0.0353(12) 0.0094(10) -0.0117(10) 0.0015(11)
C24 0.0344(12) 0.0280(11) 0.0331(11) 0.0056(9) -0.0071(9) -0.0010(9)
C25 0.0265(10) 0.0156(9) 0.0334(10) -0.0020(8) -0.0035(8) -0.0005(7)
C26 0.0212(9) 0.0168(9) 0.0341(10) -0.0007(8) -0.0042(8) 0.0004(7)
C27 0.0193(9) 0.0114(8) 0.0307(10) -0.0022(7) -0.0032(7) -0.0023(7)
C28 0.0416(15) 0.0593(18) 0.0462(14) 0.0049(13) 0.0003(12) -0.0045(13)
C29 0.0420(15) 0.071(2) 0.0557(17) 0.0234(15) 0.0014(12) 0.0127(14)
C30 0.0406(15) 0.066(2) 0.0639(18) 0.0173(15) 0.0123(13) 0.0050(14)
C31 0.0559(17) 0.0523(17) 0.0454(14) 0.0125(12) -0.0039(13) -0.0127(13)
C32 0.0404(14) 0.0325(12) 0.0563(15) 0.0061(11) -0.0135(12) -0.0109(10)
C33 0.0293(12) 0.0408(14) 0.0623(16) -0.0042(12) -0.0037(11) -0.0044(10)

loop_
_atom_type_symbol
_atom_type_description
_atom_type_scat_dispersion_real
_atom_type_scat_dispersion_imag
_atom_type_scat_source
C C 0.0033 0.0016 'International Tables Vol C Tables 4.2.6.8 and 6.1.1.4'
H H 0.0000 0.0000 'International Tables Vol C Tables 4.2.6.8 and 6.1.1.4'
N N 0.0061 0.0033 'International Tables Vol C Tables 4.2.6.8 and 6.1.1.4'
Ni Ni 0.3393 1.1124 'International Tables Vol C Tables 4.2.6.8 and 6.1.1.4'
O O 0.0106 0.0060 'International Tables Vol C Tables 4.2.6.8 and 6.1.1.4'

loop_
_geom_angle_atom_site_label_1
_geom_angle_atom_site_label_2
_geom_angle_atom_site_label_3
_geom_angle
_geom_angle_site_symmetry_1
_geom_angle_site_symmetry_3
_geom_angle_publ_flag
N1 Ni1 N1 90.039(2) 7_564 14_566 ?
N1 Ni1 N1 90.039(3) 7_564 12_767 ?
N1 Ni1 N1 177.03(8) 14_566 12_767 ?
N1 Ni1 N1 177.03(8) 7_564 . ?
N1 Ni1 N1 90.039(3) 14_566 . ?
N1 Ni1 N1 90.039(2) 12_767 . ?
C4 N1 C1 104.86(14) . . ?
C4 N1 Ni1 127.84(12) . . ?
C1 N1 Ni1 127.30(12) . . ?
C5 C1 N1 125.45(17) 12_767 . ?
C5 C1 C2 124.34(17) 12_767 . ?
N1 C1 C2 110.13(16) . . ?
C3 C2 C1 107.59(16) . . ?
C3 C2 C6 115.50(16) . . ?
C1 C2 C6 136.70(17) . . ?
C2 C3 C4 107.08(16) . . ?
C2 C3 C17 115.17(16) . . ?
C4 C3 C17 137.46(16) . . ?
C5 C4 N1 124.78(16) . . ?
C5 C4 C3 124.90(17) . . ?
N1 C4 C3 110.32(15) . . ?
C1 C5 C4 124.47(17) 14_566 . ?
C1 C5 H1 117.74 14_566 . ?
C4 C5 H1 117.78 . . ?
C2 C6 C7 104.28(14) . . ?
C2 C6 C27 103.73(14) . . ?
C7 C6 C27 105.23(15) . . ?
C2 C6 H2 114.15 . . ?
C7 C6 H2 114.15 . . ?
C27 C6 H2 114.14 . . ?
C8 C7 C16 119.92(17) . . ?
C8 C7 C6 126.43(17) . . ?
C16 C7 C6 113.65(16) . . ?
C7 C8 C9 120.17(18) . . ?
C7 C8 H3 119.95 . . ?
C9 C8 H3 119.88 . . ?
C14 C9 C8 119.72(18) . . ?
C14 C9 C10 118.8(2) . . ?
C8 C9 C10 121.5(2) . . ?
C11 C10 C9 119.7(2) . . ?
C11 C10 H4 120.1 . . ?
C9 C10 H4 120.2 . . ?
C10 C11 C12 121.6(2) . . ?
C10 C11 H5 119.1 . . ?
C12 C11 H5 119.3 . . ?
C13 C12 C11 120.0(2) . . ?
C13 C12 H6 120.1 . . ?
C11 C12 H6 120.0 . . ?
C12 C13 C14 120.9(2) . . ?
C12 C13 H7 119.5 . . ?
C14 C13 H7 119.6 . . ?
C13 C14 C9 119.0(2) . . ?
C13 C14 C15 121.8(2) . . ?
C9 C14 C15 119.21(18) . . ?
C16 C15 C14 120.08(19) . . ?
C16 C15 H8 119.9 . . ?
C14 C15 H8 120.0 . . ?
C15 C16 C7 120.78(17) . . ?
C15 C16 C17 126.32(17) . . ?
C7 C16 C17 112.90(16) . . ?
C3 C17 C18 104.09(14) . . ?
C3 C17 C16 105.32(15) . . ?
C18 C17 C16 104.68(14) . . ?
C3 C17 H9 113.91 . . ?
C18 C17 H9 113.88 . . ?
C16 C17 H9 113.91 . . ?
C19 C18 C27 121.12(17) . . ?
C19 C18 C17 125.83(17) . . ?
C27 C18 C17 113.05(16) . . ?
C18 C19 C20 119.67(18) . . ?
C18 C19 H10 120.16 . . ?
C20 C19 H10 120.16 . . ?
C25 C20 C19 119.74(18) . . ?
C25 C20 C21 119.16(19) . . ?
C19 C20 C21 121.10(19) . . ?
C22 C21 C20 120.4(2) . . ?
C22 C21 H11 119.8 . . ?
C20 C21 H11 119.8 . . ?
C21 C22 C23 120.2(2) . . ?
C21 C22 H12 119.9 . . ?
C23 C22 H12 119.9 . . ?
C24 C23 C22 120.2(2) . . ?
C24 C23 H13 119.9 . . ?
C22 C23 H13 119.9 . . ?
C23 C24 C25 121.6(2) . . ?
C23 C24 H14 119.2 . . ?
C25 C24 H14 119.2 . . ?
C24 C25 C20 118.37(19) . . ?
C24 C25 C26 121.95(19) . . ?
C20 C25 C26 119.67(18) . . ?
C27 C26 C25 119.42(18) . . ?
C27 C26 H15 120.3 . . ?
C25 C26 H15 120.27 . . ?
C26 C27 C18 120.34(18) . . ?
C26 C27 C6 125.80(17) . . ?
C18 C27 C6 113.85(16) . . ?
C33 C28 C29 119.9(3) . . ?
C33 C28 H16 120.0 . . ?
C29 C28 H16 120.1 . . ?
C30 C29 C28 120.4(3) . . ?
C30 C29 H17 119.8 . . ?
C28 C29 H17 119.8 . . ?
C31 C30 C29 119.1(3) . . ?
C31 C30 H18 120.4 . . ?
C29 C30 H18 120.4 . . ?
C30 C31 C32 120.9(3) . . ?
C30 C31 H19 119.5 . . ?
C32 C31 H19 119.5 . . ?
C31 C32 C33 119.8(2) . . ?
C31 C32 H20 120.1 . . ?
C33 C32 H20 120.1 . . ?
C28 C33 C32 119.9(3) . . ?
C28 C33 H21 120.0 . . ?
C32 C33 H21 120.1 . . ?

loop_
_geom_bond_atom_site_label_1
_geom_bond_atom_site_label_2
_geom_bond_distance
_geom_bond_site_symmetry_2
_geom_bond_publ_flag
Ni1 N1 1.9632(15) 7_564 ?
Ni1 N1 1.9632(15) 14_566 ?
Ni1 N1 1.9632(15) 12_767 ?
Ni1 N1 1.9632(15) . ?
N1 C4 1.387(2) . ?
N1 C1 1.389(2) . ?
C1 C5 1.364(2) 12_767 ?
C1 C2 1.431(2) . ?
C2 C3 1.346(2) . ?
C2 C6 1.508(2) . ?
C3 C4 1.435(2) . ?
C3 C17 1.516(2) . ?
C4 C5 1.373(2) . ?
C5 C1 1.364(2) 14_566 ?
C5 H1 0.9302 . ?
C6 C7 1.525(2) . ?
C6 C27 1.525(3) . ?
C6 H2 0.9802 . ?
C7 C8 1.367(3) . ?
C7 C16 1.434(3) . ?
C8 C9 1.417(3) . ?
C8 H3 0.9499 . ?
C9 C14 1.415(3) . ?
C9 C10 1.427(3) . ?
C10 C11 1.365(4) . ?
C10 H4 0.929 . ?
C11 C12 1.385(4) . ?
C11 H5 0.930 . ?
C12 C13 1.369(4) . ?
C12 H6 0.930 . ?
C13 C14 1.408(3) . ?
C13 H7 0.930 . ?
C14 C15 1.420(3) . ?
C15 C16 1.361(3) . ?
C15 H8 0.930 . ?
C16 C17 1.527(3) . ?
C17 C18 1.521(3) . ?
C17 H9 0.9801 . ?
C18 C19 1.365(3) . ?
C18 C27 1.428(3) . ?
C19 C20 1.418(3) . ?
C19 H10 0.9302 . ?
C20 C25 1.417(3) . ?
C20 C21 1.423(3) . ?
C21 C22 1.372(3) . ?
C21 H11 0.930 . ?
C22 C23 1.404(4) . ?
C22 H12 0.931 . ?
C23 C24 1.363(3) . ?
C23 H13 0.930 . ?
C24 C25 1.411(3) . ?
C24 H14 0.930 . ?
C25 C26 1.429(3) . ?
C26 C27 1.374(3) . ?
C26 H15 0.930 . ?
C28 C33 1.363(4) . ?
C28 C29 1.382(4) . ?
C28 H16 0.931 . ?
C29 C30 1.373(4) . ?
C29 H17 0.931 . ?
C30 C31 1.364(4) . ?
C30 H18 0.930 . ?
C31 C32 1.371(4) . ?
C31 H19 0.931 . ?
C32 C33 1.376(4) . ?
C32 H20 0.930 . ?
C33 H21 0.930 . ?

loop_
_geom_torsion_atom_site_label_1
_geom_torsion_atom_site_label_2
_geom_torsion_atom_site_label_3
_geom_torsion_atom_site_label_4
_geom_torsion
_geom_torsion_site_symmetry_1
_geom_torsion_site_symmetry_2
_geom_torsion_site_symmetry_3
_geom_torsion_site_symmetry_4
_geom_torsion_publ_flag
N1 Ni1 N1 C4 -0.95(11) 14_566 . . . ?
N1 Ni1 N1 C4 176.08(18) 12_767 . . . ?
N1 Ni1 N1 C1 179.62(17) 14_566 . . . ?
N1 Ni1 N1 C1 -3.35(11) 12_767 . . . ?
C4 N1 C1 C5 -175.61(17) . . . 12_767 ?
Ni1 N1 C1 C5 3.9(3) . . . 12_767 ?
C4 N1 C1 C2 1.22(19) . . . . ?
Ni1 N1 C1 C2 -179.25(11) . . . . ?
C5 C1 C2 C3 176.59(17) 12_767 . . . ?
N1 C1 C2 C3 -0.3(2) . . . . ?
C5 C1 C2 C6 2.4(3) 12_767 . . . ?
N1 C1 C2 C6 -174.43(19) . . . . ?
C1 C2 C3 C4 -0.8(2) . . . . ?
C6 C2 C3 C4 174.79(15) . . . . ?
C1 C2 C3 C17 -175.69(15) . . . . ?
C6 C2 C3 C17 -0.1(2) . . . . ?
C1 N1 C4 C5 178.27(16) . . . . ?
Ni1 N1 C4 C5 -1.3(3) . . . . ?
C1 N1 C4 C3 -1.70(19) . . . . ?
Ni1 N1 C4 C3 178.77(11) . . . . ?
C2 C3 C4 C5 -178.38(17) . . . . ?
C17 C3 C4 C5 -5.2(3) . . . . ?
C2 C3 C4 N1 1.6(2) . . . . ?
C17 C3 C4 N1 174.8(2) . . . . ?
N1 C4 C5 C1 1.8(3) . . . 14_566 ?
C3 C4 C5 C1 -178.26(17) . . . 14_566 ?
C3 C2 C6 C7 55.0(2) . . . . ?
C1 C2 C6 C7 -131.1(2) . . . . ?
C3 C2 C6 C27 -54.9(2) . . . . ?
C1 C2 C6 C27 118.9(2) . . . . ?
C2 C6 C7 C8 124.6(2) . . . . ?
C27 C6 C7 C8 -126.5(2) . . . . ?
C2 C6 C7 C16 -55.1(2) . . . . ?
C27 C6 C7 C16 53.76(19) . . . . ?
C16 C7 C8 C9 -0.3(3) . . . . ?
C6 C7 C8 C9 179.98(18) . . . . ?
C7 C8 C9 C14 -2.6(3) . . . . ?
C7 C8 C9 C10 175.9(2) . . . . ?
C14 C9 C10 C11 -0.4(4) . . . . ?
C8 C9 C10 C11 -178.9(2) . . . . ?
C9 C10 C11 C12 -1.7(4) . . . . ?
C10 C11 C12 C13 2.0(4) . . . . ?
C11 C12 C13 C14 -0.2(4) . . . . ?
C12 C13 C14 C9 -1.8(4) . . . . ?
C12 C13 C14 C15 175.4(2) . . . . ?
C8 C9 C14 C13 -179.4(2) . . . . ?
C10 C9 C14 C13 2.0(3) . . . . ?
C8 C9 C14 C15 3.4(3) . . . . ?
C10 C9 C14 C15 -175.2(2) . . . . ?
C13 C14 C15 C16 -178.4(2) . . . . ?
C9 C14 C15 C16 -1.3(3) . . . . ?
C14 C15 C16 C7 -1.7(3) . . . . ?
C14 C15 C16 C17 178.37(18) . . . . ?
C8 C7 C16 C15 2.6(3) . . . . ?
C6 C7 C16 C15 -177.72(17) . . . . ?
C8 C7 C16 C17 -177.52(17) . . . . ?
C6 C7 C16 C17 2.2(2) . . . . ?
C2 C3 C17 C18 55.5(2) . . . . ?
C4 C3 C17 C18 -117.4(2) . . . . ?
C2 C3 C17 C16 -54.4(2) . . . . ?
C4 C3 C17 C16 132.8(2) . . . . ?
C15 C16 C17 C3 -128.27(19) . . . . ?
C7 C16 C17 C3 51.81(19) . . . . ?
C15 C16 C17 C18 122.3(2) . . . . ?
C7 C16 C17 C18 -57.63(19) . . . . ?
C3 C17 C18 C19 127.05(19) . . . . ?
C16 C17 C18 C19 -122.62(19) . . . . ?
C3 C17 C18 C27 -53.75(19) . . . . ?
C16 C17 C18 C27 56.58(19) . . . . ?
C27 C18 C19 C20 1.6(3) . . . . ?
C17 C18 C19 C20 -179.24(17) . . . . ?
C18 C19 C20 C25 0.2(3) . . . . ?
C18 C19 C20 C21 179.89(18) . . . . ?
C25 C20 C21 C22 -0.6(3) . . . . ?
C19 C20 C21 C22 179.7(2) . . . . ?
C20 C21 C22 C23 0.5(3) . . . . ?
C21 C22 C23 C24 -0.1(4) . . . . ?
C22 C23 C24 C25 -0.1(4) . . . . ?
C23 C24 C25 C20 0.0(3) . . . . ?
C23 C24 C25 C26 -178.5(2) . . . . ?
C19 C20 C25 C24 180.00(19) . . . . ?
C21 C20 C25 C24 0.4(3) . . . . ?
C19 C20 C25 C26 -1.4(3) . . . . ?
C21 C20 C25 C26 178.92(18) . . . . ?
C24 C25 C26 C27 179.27(19) . . . . ?
C20 C25 C26 C27 0.8(3) . . . . ?
C25 C26 C27 C18 1.1(3) . . . . ?
C25 C26 C27 C6 179.74(17) . . . . ?
C19 C18 C27 C26 -2.3(3) . . . . ?
C17 C18 C27 C26 178.44(16) . . . . ?
C19 C18 C27 C6 178.88(17) . . . . ?
C17 C18 C27 C6 -0.4(2) . . . . ?
C2 C6 C27 C26 -124.50(19) . . . . ?
C7 C6 C27 C26 126.25(19) . . . . ?
C2 C6 C27 C18 54.24(19) . . . . ?
C7 C6 C27 C18 -55.01(19) . . . . ?
C33 C28 C29 C30 0.5(5) . . . . ?
C28 C29 C30 C31 -0.2(5) . . . . ?
C29 C30 C31 C32 -0.5(5) . . . . ?
C30 C31 C32 C33 1.0(4) . . . . ?
C29 C28 C33 C32 0.0(4) . . . . ?
C31 C32 C33 C28 -0.8(4) . . . . ?
